data_4021193
loop_
_publ_author_name
'Meena V. Patel'
'Randy Bell'
'Sandra Majest'
'Rodger Henry'
'Teodozyj Kolasa'

_publ_section_title
;
 Synthesis of 4,5-Diaryl-1H-pyrazole-3-ol Derivatives
 as Potential COX-2 Inhibitors
;
_journal_name_full 'Journal of Organic Chemistry'
_journal_page_first 7058
_journal_page_last 7065
_journal_paper_doi 10.1021/jo049264k
_journal_volume 69
_journal_year 2004
_chemical_formula_moiety 'C24 H21 F N2 O4 S2 '
_chemical_formula_sum 'C24 H21 F N2 O4 S2'
_chemical_formula_weight 484.56
_space_group_IT_number 2
_symmetry_cell_setting triclinic
_symmetry_Int_Tables_number 2
_symmetry_space_group_name_Hall '-P 1'
_symmetry_space_group_name_H-M 'P -1'
_cell_angle_alpha 86.311(2)
_cell_angle_beta 82.031(1)
_cell_angle_gamma 65.274(2)
_cell_formula_units_Z 2
_cell_length_a 9.3719(2)
_cell_length_b 10.8785(4)
_cell_length_c 12.7849(5)
_cell_measurement_temperature 293.2
_cell_volume 1172.48(7)
_diffrn_ambient_temperature 293.2
_exptl_crystal_density_diffrn 1.372
_refine_ls_R_factor_obs 0.1263
_refine_ls_wR_factor_obs 0.1305
_cod_depositor_comments
;
The following automatic conversions were performed:

'_atom_site_thermal_displace_type' tag value 'Uij' was replaced with
'Uani' value 54 times.

Automatic conversion script
Id: cif_fix_values 1646 2011-03-28 12:23:43Z adriana 
;
_cod_original_formula_sum 'C24 H21 F N2 O4 S2 '
_cod_database_code 4021193

loop_
_symmetry_equiv_pos_as_xyz
'  +x,  +y,  +z'
'  -x,  -y,  -z'

loop_
_atom_site_aniso_label
_atom_site_aniso_U_11
_atom_site_aniso_U_22
_atom_site_aniso_U_33
_atom_site_aniso_U_12
_atom_site_aniso_U_13
_atom_site_aniso_U_23
S(1) 0.105(2) 0.123(3) 0.050(1) -0.048(2) 0.001(1) -0.038(1)
S(2) 0.132(6) 0.091(5) 0.076(4) -0.050(5) -0.018(4) 0.001(4)
F(1) 0.267(10) 0.092(6) 0.121(6) -0.019(6) -0.058(7) 0.034(5)
O(1) 0.248(10) 0.084(5) 0.035(3) -0.067(6) -0.046(5) -0.004(3)
O(2) 0.056(9) 0.12(1) 0.10(1) -0.051(9) -0.001(7) -0.008(9)
O(3) 0.168(9) 0.27(2) 0.101(7) -0.11(1) 0.060(6) -0.081(8)
O(4) 0.162(9) 0.26(2) 0.18(1) -0.031(10) -0.061(8) -0.12(1)
N(1) 0.175(9) 0.079(6) 0.063(5) -0.028(6) -0.040(5) -0.022(5)
N(2) 0.125(6) 0.071(6) 0.030(4) -0.040(5) -0.014(4) -0.015(4)
C(2) 0.081(6) 0.054(6) 0.049(5) -0.022(5) -0.018(4) -0.010(4)
C(3) 0.088(6) 0.057(6) 0.030(4) -0.031(5) -0.015(4) -0.003(4)
C(4) 0.085(6) 0.068(6) 0.038(4) -0.040(5) -0.015(4) -0.011(4)
C(5) 0.085(6) 0.103(8) 0.049(5) -0.064(6) 0.002(4) -0.008(5)
C(6) 0.079(6) 0.097(7) 0.035(4) -0.046(6) -0.010(4) 0.006(4)
C(7) 0.074(6) 0.098(7) 0.037(4) -0.045(6) 0.000(4) -0.022(4)
C(8) 0.132(10) 0.17(1) 0.081(7) -0.111(10) 0.025(7) -0.066(8)
C(9) 0.120(9) 0.13(1) 0.070(6) -0.093(9) 0.043(6) -0.041(7)
C(10) 0.080(6) 0.074(7) 0.047(5) -0.041(6) -0.017(4) -0.004(5)
C(11) 0.107(8) 0.089(9) 0.060(6) -0.038(7) -0.013(6) -0.002(6)
C(12) 0.15(1) 0.085(10) 0.081(8) -0.002(9) -0.038(8) -0.018(7)
C(13) 0.17(1) 0.069(9) 0.11(1) -0.019(9) -0.023(10) 0.017(8)
C(14) 0.16(1) 0.09(1) 0.085(8) -0.043(10) -0.050(8) 0.038(8)
C(15) 0.136(9) 0.075(7) 0.046(5) -0.044(7) -0.024(5) 0.004(5)
C(16) 0.140(10) 0.061(6) 0.045(5) -0.016(7) -0.018(6) 0.001(5)
C(17) 0.14(1) 0.11(1) 0.062(6) -0.009(9) -0.025(7) -0.002(7)
C(18) 0.07(2) 0.15(3) 0.03(1) -0.09(2) -0.01(1) 0.01(1)
C(22) 0.13(1) 0.08(1) 0.038(5) -0.015(10) -0.029(6) -0.008(6)
C(23) 0.13(1) 0.085(9) 0.070(7) -0.036(8) 0.012(7) 0.000(6)
C(24) 0.24(2) 0.12(1) 0.068(8) -0.12(2) -0.05(1) 0.013(8)
C(26) 0.05(1) 0.04(1) 0.09(2) -0.01(1) -0.04(2) 0.02(1)
C(27) 0.61(4) 0.10(1) 0.051(7) -0.12(2) -0.06(1) -0.031(8)

loop_
_atom_site_label
_atom_site_fract_x
_atom_site_fract_y
_atom_site_fract_z
_atom_site_U_iso_or_equiv
_atom_site_thermal_displace_type
_atom_site_calc_flag
_atom_site_calc_attached_atom
S(1) 0.1628(4) 0.6783(4) 0.4416(2) 0.092(1) Uani ? ?
S(2) 0.3743(10) -0.112(1) -0.3589(5) 0.098(3) Uani ? ?
F(1) -0.108(1) 0.9987(9) -0.1881(7) 0.177(4) Uani ? ?
O(1) 0.283(1) 0.3526(8) -0.2439(5) 0.120(3) Uani ? ?
O(2) 0.201(2) 0.166(2) -0.265(1) 0.085(5) Uani ? ?
O(3) 0.045(1) 0.644(2) 0.5082(7) 0.179(5) Uani ? ?
O(4) 0.314(1) 0.623(2) 0.4882(10) 0.210(6) Uani ? ?
N(1) 0.378(1) 0.2346(9) -0.0904(7) 0.110(3) Uani ? ?
N(2) 0.3659(10) 0.2719(8) 0.0130(5) 0.075(3) Uani ? ?
C(1) 0.302(1) 0.350(1) -0.1371(8) 0.075(3) Uani ? ?
C(2) 0.244(1) 0.4638(9) -0.0756(6) 0.062(3) Uani ? ?
C(3) 0.2893(10) 0.4047(9) 0.0243(6) 0.057(3) Uani ? ?
C(4) 0.258(1) 0.4746(9) 0.1247(6) 0.060(3) Uani ? ?
C(5) 0.150(1) 0.462(1) 0.2059(7) 0.071(3) Uani ? ?
C(6) 0.117(1) 0.524(1) 0.3021(6) 0.067(3) Uani ? ?
C(7) 0.196(1) 0.602(1) 0.3156(6) 0.066(3) Uani ? ?
C(8) 0.307(1) 0.611(1) 0.2428(9) 0.112(5) Uani ? ?
C(9) 0.338(1) 0.550(1) 0.1426(8) 0.098(4) Uani ? ?
C(10) 0.1523(10) 0.6045(9) -0.1017(6) 0.063(3) Uani ? ?
C(11) 0.040(1) 0.694(1) -0.0310(8) 0.086(4) Uani ? ?
C(12) -0.048(2) 0.828(1) -0.0565(10) 0.118(5) Uani ? ?
C(13) -0.016(2) 0.868(1) -0.159(1) 0.127(6) Uani ? ?
C(14) 0.084(2) 0.783(2) -0.233(1) 0.112(5) Uani ? ?
C(15) 0.170(1) 0.652(1) -0.2052(7) 0.085(4) Uani ? ?
C(16) 0.461(2) 0.172(1) 0.0857(7) 0.090(4) Uani ? ?
C(17) 0.622(2) 0.146(1) 0.0708(9) 0.118(5) Uani ? ?
C(18) 0.415(3) 0.221(4) -0.303(1) 0.071(9) Uani ? ?
C(20) 0.324(4) 0.133(3) -0.292(2) 0.067(8) Uani ? ?
C(22) 0.470(2) 0.003(1) -0.3442(8) 0.092(5) Uani ? ?
C(23) 0.655(2) -0.212(1) -0.4134(9) 0.101(4) Uani ? ?
C(24) 0.523(3) -0.213(2) -0.400(1) 0.126(7) Uani ? ?
C(26) 0.595(3) -0.049(2) -0.376(2) 0.056(7) Uani ? ?
C(27) 0.101(4) 0.829(2) 0.4202(10) 0.26(1) Uani ? ?
H(1) 0.0989 0.4066 0.1946 0.0791 Uani ? ?
H(2) 0.0411 0.5152 0.3565 0.0775 Uani ? ?
H(3) 0.3663 0.6579 0.2588 0.1253 Uani ? ?
H(4) 0.4122 0.5617 0.0902 0.1158 Uani ? ?
H(5) 0.0205 0.6635 0.0391 0.1021 Uani ? ?
H(6) -0.1257 0.8879 -0.0075 0.1443 Uani ? ?
H(7) 0.0983 0.8115 -0.3032 0.1291 Uani ? ?
H(8) 0.2450 0.5902 -0.2572 0.0968 Uani ? ?
H(9) 0.4190 0.2036 0.1553 0.1058 Uani ? ?
H(10) 0.4519 0.0897 0.0763 0.1058 Uani ? ?
H(11) 0.6744 0.0773 0.1206 0.1401 Uani ? ?
H(12) 0.6659 0.1143 0.0017 0.1401 Uani ? ?
H(13) 0.6338 0.2254 0.0832 0.1401 Uani ? ?
H(14) 0.1741 0.8500 0.3758 0.2893 Uani ? ?
H(15) 0.0043 0.8561 0.3865 0.2893 Uani ? ?
H(16) 0.0717 0.8760 0.4851 0.2893 Uani ? ?
H(17) 0.4359 0.2596 -0.3754 0.0750 Uani ? ?
H(18) 0.5077 0.2015 -0.2714 0.0750 Uani ? ?
H(19) 0.7553 -0.2837 -0.4361 0.1105 Uani ? ?
H(20) 0.5214 -0.2909 -0.4259 0.1298 Uani ? ?
H(21) 0.6700 -0.0053 -0.3792 0.0609 Uani ? ?
